data_4081616
loop_
_publ_author_name
'Patra, Malay'
'Hess, Jeannine'
'Konatschnig, Sandro'
'Spingler, Bernhard'
'Gasser, Gilles'

_publ_section_title
;
 Synthesis of Ferrocenyl and Ruthenocenyl Thioamide Derivatives Using a
 Single-Step Three-Component Reaction
;
_journal_issue 20
_journal_name_full Organometallics
_journal_page_first 6098
_journal_paper_doi 10.1021/om400715m
_journal_volume 32
_journal_year 2013
_chemical_formula_sum 'C19 H19 Fe N S'
_chemical_formula_weight 349.26
_chemical_name_systematic
; 
 ? 
;
_space_group_IT_number 82
_symmetry_cell_setting tetragonal
_symmetry_space_group_name_Hall 'I -4'
_symmetry_space_group_name_H-M 'I -4'
_atom_sites_solution_hydrogens geom
_atom_sites_solution_primary direct
_atom_sites_solution_secondary difmap
_audit_creation_method SHELXL-97
_cell_angle_alpha 90.00
_cell_angle_beta 90.00
_cell_angle_gamma 90.00
_cell_formula_units_Z 8
_cell_length_a 23.4053(8)
_cell_length_b 23.4053(8)
_cell_length_c 5.8962(4)
_cell_measurement_reflns_used 2981
_cell_measurement_temperature 183(2)
_cell_measurement_theta_max 31.0587
_cell_measurement_theta_min 3.4748
_cell_volume 3230.0(3)
_computing_cell_refinement 'CrysAlis RED (Oxford, 2007)'
_computing_data_collection 'CrysAlis RED (Oxford, 2007)'
_computing_data_reduction 'CrysAlis RED (Oxford, 2007)'
_computing_molecular_graphics 'ORTEP-3 (Farrugia, 1997)'
_computing_publication_material 'SHELXL-97 (Sheldrick, 2008)'
_computing_structure_refinement 'SHELXL-97 (Sheldrick, 2008)'
_computing_structure_solution 'SIR-97 (Altomare, 1999)'
_diffrn_ambient_temperature 183(2)
_diffrn_detector_area_resol_mean 10.4498
_diffrn_measured_fraction_theta_full 0.989
_diffrn_measured_fraction_theta_max 0.868
_diffrn_measurement_device_type 'Xcalibur Ruby'
_diffrn_measurement_method '\o oscillation scan'
_diffrn_radiation_monochromator graphite
_diffrn_radiation_source 'Enhance (Mo) X-ray Source'
_diffrn_radiation_type MoK\a
_diffrn_radiation_wavelength 0.7107
_diffrn_reflns_av_R_equivalents 0.0227
_diffrn_reflns_av_sigmaI/netI 0.0425
_diffrn_reflns_limit_h_max 26
_diffrn_reflns_limit_h_min -31
_diffrn_reflns_limit_k_max 23
_diffrn_reflns_limit_k_min -32
_diffrn_reflns_limit_l_max 6
_diffrn_reflns_limit_l_min -8
_diffrn_reflns_number 5909
_diffrn_reflns_theta_full 28.22
_diffrn_reflns_theta_max 31.13
_diffrn_reflns_theta_min 3.48
_exptl_absorpt_coefficient_mu 1.058
_exptl_absorpt_correction_T_max 0.9589
_exptl_absorpt_correction_T_min 0.6860
_exptl_absorpt_correction_type multi-scan
_exptl_absorpt_process_details
;
CrysAlisPro, Agilent Technologies,
Version 1.171.36.20 (release 27-06-2012 CrysAlis171 .NET)
(compiled Jul 11 2012,15:38:31)
Empirical absorption correction using spherical harmonics,
 implemented in SCALE3 ABSPACK scaling algorithm.
;
_exptl_crystal_colour brown
_exptl_crystal_density_diffrn 1.436
_exptl_crystal_density_method 'not measured'
_exptl_crystal_description needle
_exptl_crystal_F_000 1456
_exptl_crystal_size_max 0.68
_exptl_crystal_size_mid 0.05
_exptl_crystal_size_min 0.04
_refine_diff_density_max 0.596
_refine_diff_density_min -0.260
_refine_diff_density_rms 0.057
_refine_ls_abs_structure_details 'Flack H D (1983), Acta Cryst. A39, 876-881'
_refine_ls_abs_structure_Flack -0.012(16)
_refine_ls_extinction_method none
_refine_ls_goodness_of_fit_ref 1.033
_refine_ls_hydrogen_treatment constr
_refine_ls_matrix_type full
_refine_ls_number_parameters 199
_refine_ls_number_reflns 3572
_refine_ls_number_restraints 0
_refine_ls_restrained_S_all 1.033
_refine_ls_R_factor_all 0.0403
_refine_ls_R_factor_gt 0.0351
_refine_ls_shift/su_max 0.002
_refine_ls_shift/su_mean 0.000
_refine_ls_structure_factor_coef Fsqd
_refine_ls_weighting_details 'calc w=1/[\s^2^(Fo^2^)+(0.0332P)^2^+0.9031P] where P=(Fo^2^+2Fc^2^)/3'
_refine_ls_weighting_scheme calc
_refine_ls_wR_factor_gt 0.0727
_refine_ls_wR_factor_ref 0.0750
_reflns_number_gt 3262
_reflns_number_total 3572
_reflns_threshold_expression >2sigma(I)
_cod_data_source_file om400715m_si_002.cif
_cod_data_source_block 3a
_cod_original_sg_symbol_H-M I-4
_cod_database_code 4081616

loop_
_symmetry_equiv_pos_as_xyz
'x, y, z'
'-x, -y, z'
'y, -x, -z'
'-y, x, -z'
'x+1/2, y+1/2, z+1/2'
'-x+1/2, -y+1/2, z+1/2'
'y+1/2, -x+1/2, -z+1/2'
'-y+1/2, x+1/2, -z+1/2'

loop_
_atom_site_label
_atom_site_type_symbol
_atom_site_fract_x
_atom_site_fract_y
_atom_site_fract_z
_atom_site_U_iso_or_equiv
_atom_site_adp_type
_atom_site_occupancy
_atom_site_symmetry_multiplicity
_atom_site_calc_flag
_atom_site_refinement_flags
Fe1 Fe 0.805592(13) 0.015684(13) 0.10845(6) 0.02081(9) Uani 1 1 d .
C1 C 0.83599(10) -0.06487(10) 0.0686(4) 0.0208(5) Uani 1 1 d .
C2 C 0.83581(10) -0.03538(10) -0.1439(4) 0.0245(5) Uani 1 1 d .
H2A H 0.8155 -0.0465 -0.2762 0.029 Uiso 1 1 calc R
C3 C 0.87142(11) 0.01348(10) -0.1222(6) 0.0321(6) Uani 1 1 d .
H3A H 0.8792 0.0406 -0.2379 0.039 Uiso 1 1 calc R
C4 C 0.89342(10) 0.01476(10) 0.1022(6) 0.0318(6) Uani 1 1 d .
H4A H 0.9183 0.0430 0.1626 0.038 Uiso 1 1 calc R
C5 C 0.87186(10) -0.03319(10) 0.2204(5) 0.0251(5) Uani 1 1 d .
H5A H 0.8798 -0.0428 0.3738 0.030 Uiso 1 1 calc R
C6 C 0.72057(12) 0.01275(12) 0.1835(6) 0.0383(7) Uani 1 1 d .
H6A H 0.6973 -0.0204 0.1749 0.046 Uiso 1 1 calc R
C7 C 0.72935(13) 0.05155(13) 0.0099(5) 0.0385(7) Uani 1 1 d .
H7A H 0.7125 0.0498 -0.1365 0.046 Uiso 1 1 calc R
C8 C 0.76679(13) 0.09328(12) 0.0846(9) 0.0549(11) Uani 1 1 d .
H8A H 0.7807 0.1247 -0.0011 0.066 Uiso 1 1 calc R
C9 C 0.78035(14) 0.08037(18) 0.3116(9) 0.0731(15) Uani 1 1 d .
H9A H 0.8049 0.1019 0.4074 0.088 Uiso 1 1 calc R
C10 C 0.75124(15) 0.03015(17) 0.3713(6) 0.0563(10) Uani 1 1 d .
H10A H 0.7524 0.0116 0.5145 0.068 Uiso 1 1 calc R
C11 C 0.80345(9) -0.11658(9) 0.1267(5) 0.0205(5) Uani 1 1 d .
C12 C 0.73672(12) -0.19025(11) -0.0162(6) 0.0350(7) Uani 1 1 d .
H12A H 0.7222 -0.1923 0.1412 0.042 Uiso 1 1 calc R
H12B H 0.7587 -0.2256 -0.0471 0.042 Uiso 1 1 calc R
C13 C 0.68651(11) -0.18639(11) -0.1803(5) 0.0312(6) Uani 1 1 d .
H13A H 0.7012 -0.1870 -0.3378 0.037 Uiso 1 1 calc R
H13B H 0.6617 -0.2203 -0.1599 0.037 Uiso 1 1 calc R
C14 C 0.65134(10) -0.13316(10) -0.1462(5) 0.0262(6) Uani 1 1 d .
C15 C 0.61944(12) -0.12512(13) 0.0509(5) 0.0360(7) Uani 1 1 d .
H15 H 0.6192 -0.1538 0.1649 0.043 Uiso 1 1 calc R
C16 C 0.58799(12) -0.07533(15) 0.0815(6) 0.0463(8) Uani 1 1 d .
H16 H 0.5660 -0.0703 0.2154 0.056 Uiso 1 1 calc R
C17 C 0.58867(13) -0.03322(13) -0.0818(7) 0.0474(8) Uani 1 1 d .
H17 H 0.5674 0.0009 -0.0601 0.057 Uiso 1 1 calc R
C18 C 0.62004(13) -0.04058(13) -0.2752(6) 0.0434(8) Uani 1 1 d .
H18 H 0.6203 -0.0117 -0.3885 0.052 Uiso 1 1 calc R
C19 C 0.65138(12) -0.09009(12) -0.3055(5) 0.0355(7) Uani 1 1 d .
H19 H 0.6735 -0.0945 -0.4395 0.043 Uiso 1 1 calc R
N1 N 0.77435(9) -0.14067(9) -0.0391(4) 0.0265(5) Uani 1 1 d .
H1A H 0.7779 -0.1256 -0.1752 0.032 Uiso 1 1 calc R
S1 S 0.80438(3) -0.14426(3) 0.38955(13) 0.03558(17) Uani 1 1 d .

loop_
_atom_site_aniso_label
_atom_site_aniso_U_11
_atom_site_aniso_U_22
_atom_site_aniso_U_33
_atom_site_aniso_U_23
_atom_site_aniso_U_13
_atom_site_aniso_U_12
Fe1 0.02224(17) 0.01634(16) 0.02384(17) -0.00203(17) -0.00170(16) 0.00019(13)
C1 0.0219(11) 0.0187(10) 0.0219(14) -0.0056(10) -0.0018(10) 0.0033(9)
C2 0.0272(12) 0.0247(12) 0.0216(14) -0.0010(11) 0.0032(11) -0.0007(9)
C3 0.0332(13) 0.0258(12) 0.0374(16) 0.0049(14) 0.0101(15) -0.0066(10)
C4 0.0217(12) 0.0290(12) 0.0448(16) -0.0059(15) -0.0003(15) -0.0052(9)
C5 0.0208(12) 0.0279(13) 0.0266(14) -0.0027(11) -0.0033(11) 0.0044(10)
C6 0.0270(13) 0.0261(13) 0.062(2) -0.0012(15) 0.0128(15) 0.0041(11)
C7 0.0343(15) 0.0515(18) 0.0298(15) -0.0008(15) -0.0025(14) 0.0136(14)
C8 0.0356(16) 0.0215(13) 0.108(4) 0.016(2) 0.008(2) 0.0029(11)
C9 0.0360(17) 0.072(3) 0.111(4) -0.075(3) -0.031(2) 0.0229(17)
C10 0.061(2) 0.081(3) 0.0262(17) 0.005(2) 0.0080(18) 0.050(2)
C11 0.0222(11) 0.0163(10) 0.0230(12) -0.0015(11) 0.0016(11) 0.0074(8)
C12 0.0406(16) 0.0195(13) 0.0450(18) 0.0080(13) -0.0127(14) -0.0062(11)
C13 0.0344(14) 0.0227(12) 0.0366(16) -0.0012(12) -0.0093(13) -0.0072(10)
C14 0.0254(12) 0.0239(11) 0.0292(15) 0.0000(11) -0.0087(11) -0.0080(9)
C15 0.0347(15) 0.0400(16) 0.0334(18) 0.0004(13) -0.0001(13) -0.0123(12)
C16 0.0319(15) 0.061(2) 0.0460(19) -0.0163(19) 0.0034(16) -0.0069(14)
C17 0.0374(16) 0.0368(15) 0.068(2) -0.0143(19) -0.0148(18) 0.0066(12)
C18 0.0486(18) 0.0328(16) 0.049(2) 0.0036(15) -0.0154(17) 0.0044(14)
C19 0.0347(15) 0.0384(15) 0.0334(15) 0.0050(14) -0.0053(13) -0.0012(12)
N1 0.0331(12) 0.0212(10) 0.0252(11) 0.0040(9) -0.0057(9) -0.0058(9)
S1 0.0605(4) 0.0258(3) 0.0205(3) 0.0025(3) -0.0044(4) -0.0030(3)

loop_
_atom_type_symbol
_atom_type_description
_atom_type_scat_dispersion_real
_atom_type_scat_dispersion_imag
_atom_type_scat_source
C C 0.0033 0.0016 'International Tables Vol C Tables 4.2.6.8 and 6.1.1.4'
H H 0.0000 0.0000 'International Tables Vol C Tables 4.2.6.8 and 6.1.1.4'
N N 0.0061 0.0033 'International Tables Vol C Tables 4.2.6.8 and 6.1.1.4'
S S 0.1246 0.1234 'International Tables Vol C Tables 4.2.6.8 and 6.1.1.4'
Fe Fe 0.3463 0.8444 'International Tables Vol C Tables 4.2.6.8 and 6.1.1.4'

loop_
_geom_angle_atom_site_label_1
_geom_angle_atom_site_label_2
_geom_angle_atom_site_label_3
_geom_angle
C9 Fe1 C1 150.25(17)
C9 Fe1 C10 40.53(17)
C1 Fe1 C10 117.53(13)
C9 Fe1 C8 40.65(19)
C1 Fe1 C8 167.86(16)
C10 Fe1 C8 67.98(16)
C9 Fe1 C2 167.35(18)
C1 Fe1 C2 41.23(10)
C10 Fe1 C2 150.73(14)
C8 Fe1 C2 128.92(16)
C9 Fe1 C5 116.86(14)
C1 Fe1 C5 41.29(9)
C10 Fe1 C5 108.84(12)
C8 Fe1 C5 149.68(13)
C2 Fe1 C5 69.06(10)
C9 Fe1 C6 67.11(13)
C1 Fe1 C6 109.63(10)
C10 Fe1 C6 39.64(14)
C8 Fe1 C6 67.03(12)
C2 Fe1 C6 118.54(11)
C5 Fe1 C6 130.81(12)
C9 Fe1 C7 66.89(13)
C1 Fe1 C7 130.62(11)
C10 Fe1 C7 66.71(13)
C8 Fe1 C7 39.54(13)
C2 Fe1 C7 109.54(11)
C5 Fe1 C7 169.03(11)
C6 Fe1 C7 39.50(12)
C9 Fe1 C3 129.10(16)
C1 Fe1 C3 68.74(10)
C10 Fe1 C3 167.76(14)
C8 Fe1 C3 108.12(14)
C2 Fe1 C3 40.64(10)
C5 Fe1 C3 68.26(11)
C6 Fe1 C3 150.91(14)
C7 Fe1 C3 118.27(12)
C9 Fe1 C4 108.13(12)
C1 Fe1 C4 68.75(9)
C10 Fe1 C4 129.85(15)
C8 Fe1 C4 117.02(11)
C2 Fe1 C4 68.49(11)
C5 Fe1 C4 40.42(10)
C6 Fe1 C4 168.21(14)
C7 Fe1 C4 150.11(12)
C3 Fe1 C4 40.42(14)
C2 C1 C5 107.4(2)
C2 C1 C11 126.8(2)
C5 C1 C11 125.7(2)
C2 C1 Fe1 69.63(13)
C5 C1 Fe1 69.66(13)
C11 C1 Fe1 123.81(16)
C3 C2 C1 107.9(2)
C3 C2 Fe1 70.45(16)
C1 C2 Fe1 69.14(13)
C3 C2 H2A 126.0
C1 C2 H2A 126.0
Fe1 C2 H2A 125.9
C4 C3 C2 108.3(3)
C4 C3 Fe1 69.80(17)
C2 C3 Fe1 68.92(14)
C4 C3 H3A 125.9
C2 C3 H3A 125.9
Fe1 C3 H3A 127.0
C5 C4 C3 108.2(2)
C5 C4 Fe1 69.07(13)
C3 C4 Fe1 69.78(14)
C5 C4 H4A 125.9
C3 C4 H4A 125.9
Fe1 C4 H4A 126.8
C4 C5 C1 108.2(2)
C4 C5 Fe1 70.51(14)
C1 C5 Fe1 69.05(13)
C4 C5 H5A 125.9
C1 C5 H5A 125.9
Fe1 C5 H5A 126.1
C10 C6 C7 108.8(3)
C10 C6 Fe1 69.94(17)
C7 C6 Fe1 70.88(17)
C10 C6 H6A 125.6
C7 C6 H6A 125.6
Fe1 C6 H6A 125.2
C8 C7 C6 108.8(3)
C8 C7 Fe1 69.44(17)
C6 C7 Fe1 69.62(17)
C8 C7 H7A 125.6
C6 C7 H7A 125.6
Fe1 C7 H7A 126.9
C7 C8 C9 107.1(3)
C7 C8 Fe1 71.02(16)
C9 C8 Fe1 69.03(18)
C7 C8 H8A 126.5
C9 C8 H8A 126.5
Fe1 C8 H8A 125.1
C10 C9 C8 108.0(3)
C10 C9 Fe1 70.30(19)
C8 C9 Fe1 70.3(2)
C10 C9 H9A 126.0
C8 C9 H9A 126.0
Fe1 C9 H9A 125.0
C6 C10 C9 107.3(3)
C6 C10 Fe1 70.42(18)
C9 C10 Fe1 69.2(2)
C6 C10 H10A 126.3
C9 C10 H10A 126.3
Fe1 C10 H10A 125.6
N1 C11 C1 116.5(2)
N1 C11 S1 121.74(17)
C1 C11 S1 121.71(19)
N1 C12 C13 111.0(2)
N1 C12 H12A 109.4
C13 C12 H12A 109.4
N1 C12 H12B 109.4
C13 C12 H12B 109.4
H12A C12 H12B 108.0
C14 C13 C12 112.7(2)
C14 C13 H13A 109.1
C12 C13 H13A 109.1
C14 C13 H13B 109.1
C12 C13 H13B 109.1
H13A C13 H13B 107.8
C19 C14 C15 118.0(3)
C19 C14 C13 120.9(3)
C15 C14 C13 121.0(3)
C16 C15 C14 120.3(3)
C16 C15 H15 119.8
C14 C15 H15 119.8
C17 C16 C15 120.2(3)
C17 C16 H16 119.9
C15 C16 H16 119.9
C18 C17 C16 119.9(3)
C18 C17 H17 120.0
C16 C17 H17 120.0
C17 C18 C19 119.9(3)
C17 C18 H18 120.1
C19 C18 H18 120.1
C14 C19 C18 121.6(3)
C14 C19 H19 119.2
C18 C19 H19 119.2
C11 N1 C12 125.6(2)
C11 N1 H1A 117.2
C12 N1 H1A 117.2

loop_
_geom_bond_atom_site_label_1
_geom_bond_atom_site_label_2
_geom_bond_distance
Fe1 C9 2.019(3)
Fe1 C1 2.029(2)
Fe1 C10 2.033(3)
Fe1 C8 2.036(3)
Fe1 C2 2.035(2)
Fe1 C5 2.037(2)
Fe1 C6 2.040(3)
Fe1 C7 2.056(3)
Fe1 C3 2.056(3)
Fe1 C4 2.056(2)
C1 C2 1.431(3)
C1 C5 1.434(3)
C1 C11 1.470(3)
C2 C3 1.421(3)
C2 H2A 0.9500
C3 C4 1.420(5)
C3 H3A 0.9500
C4 C5 1.414(4)
C4 H4A 0.9500
C5 H5A 0.9500
C6 C10 1.381(5)
C6 C7 1.384(4)
C6 H6A 0.9500
C7 C8 1.384(5)
C7 H7A 0.9500
C8 C9 1.408(6)
C8 H8A 0.9500
C9 C10 1.403(6)
C9 H9A 0.9500
C10 H10A 0.9500
C11 N1 1.318(3)
C11 S1 1.680(3)
C12 N1 1.463(3)
C12 C13 1.525(4)
C12 H12A 0.9900
C12 H12B 0.9900
C13 C14 1.507(4)
C13 H13A 0.9900
C13 H13B 0.9900
C14 C19 1.378(4)
C14 C15 1.394(4)
C15 C16 1.390(4)
C15 H15 0.9500
C16 C17 1.378(5)
C16 H16 0.9500
C17 C18 1.367(5)
C17 H17 0.9500
C18 C19 1.383(4)
C18 H18 0.9500
C19 H19 0.9500
N1 H1A 0.8800

loop_
_geom_hbond_atom_site_label_D
_geom_hbond_atom_site_label_H
_geom_hbond_atom_site_label_A
_geom_hbond_distance_DH
_geom_hbond_distance_HA
_geom_hbond_distance_DA
_geom_hbond_angle_DHA
_geom_hbond_site_symmetry_A
N1 H1A S1 0.88 2.68 3.442(2) 146.2 1_554

loop_
_geom_torsion_atom_site_label_1
_geom_torsion_atom_site_label_2
_geom_torsion_atom_site_label_3
_geom_torsion_atom_site_label_4
_geom_torsion
C9 Fe1 C1 C2 -170.8(2)
C10 Fe1 C1 C2 153.87(17)
C8 Fe1 C1 C2 39.5(6)
C5 Fe1 C1 C2 -118.5(2)
C6 Fe1 C1 C2 111.27(17)
C7 Fe1 C1 C2 71.94(19)
C3 Fe1 C1 C2 -37.69(16)
C4 Fe1 C1 C2 -81.20(17)
C9 Fe1 C1 C5 -52.2(3)
C10 Fe1 C1 C5 -87.61(19)
C8 Fe1 C1 C5 158.0(5)
C2 Fe1 C1 C5 118.5(2)
C6 Fe1 C1 C5 -130.21(17)
C7 Fe1 C1 C5 -169.54(16)
C3 Fe1 C1 C5 80.84(16)
C4 Fe1 C1 C5 37.33(16)
C9 Fe1 C1 C11 67.8(3)
C10 Fe1 C1 C11 32.5(3)
C8 Fe1 C1 C11 -81.9(6)
C2 Fe1 C1 C11 -121.4(3)
C5 Fe1 C1 C11 120.1(3)
C6 Fe1 C1 C11 -10.1(3)
C7 Fe1 C1 C11 -49.5(3)
C3 Fe1 C1 C11 -159.1(3)
C4 Fe1 C1 C11 157.4(3)
C5 C1 C2 C3 0.3(3)
C11 C1 C2 C3 177.6(2)
Fe1 C1 C2 C3 60.03(17)
C5 C1 C2 Fe1 -59.69(16)
C11 C1 C2 Fe1 117.6(2)
C9 Fe1 C2 C3 39.7(6)
C1 Fe1 C2 C3 -119.0(2)
C10 Fe1 C2 C3 -172.0(2)
C8 Fe1 C2 C3 70.9(2)
C5 Fe1 C2 C3 -80.61(17)
C6 Fe1 C2 C3 153.34(18)
C7 Fe1 C2 C3 110.98(19)
C4 Fe1 C2 C3 -37.12(18)
C9 Fe1 C2 C1 158.6(5)
C10 Fe1 C2 C1 -53.0(3)
C8 Fe1 C2 C1 -170.11(15)
C5 Fe1 C2 C1 38.37(14)
C6 Fe1 C2 C1 -87.68(17)
C7 Fe1 C2 C1 -130.03(15)
C3 Fe1 C2 C1 119.0(2)
C4 Fe1 C2 C1 81.87(16)
C1 C2 C3 C4 -0.3(3)
Fe1 C2 C3 C4 58.87(19)
C1 C2 C3 Fe1 -59.20(17)
C9 Fe1 C3 C4 70.4(2)
C1 Fe1 C3 C4 -81.79(16)
C10 Fe1 C3 C4 41.3(6)
C8 Fe1 C3 C4 110.7(2)
C2 Fe1 C3 C4 -120.0(2)
C5 Fe1 C3 C4 -37.25(15)
C6 Fe1 C3 C4 -174.2(2)
C7 Fe1 C3 C4 152.48(16)
C9 Fe1 C3 C2 -169.6(2)
C1 Fe1 C3 C2 38.22(15)
C10 Fe1 C3 C2 161.3(5)
C8 Fe1 C3 C2 -129.33(19)
C5 Fe1 C3 C2 82.75(16)
C6 Fe1 C3 C2 -54.2(3)
C7 Fe1 C3 C2 -87.51(18)
C4 Fe1 C3 C2 120.0(2)
C2 C3 C4 C5 0.2(3)
Fe1 C3 C4 C5 58.52(18)
C2 C3 C4 Fe1 -58.32(17)
C9 Fe1 C4 C5 110.4(2)
C1 Fe1 C4 C5 -38.11(15)
C10 Fe1 C4 C5 70.6(2)
C8 Fe1 C4 C5 153.6(2)
C2 Fe1 C4 C5 -82.54(16)
C6 Fe1 C4 C5 46.2(6)
C7 Fe1 C4 C5 -174.6(2)
C3 Fe1 C4 C5 -119.9(2)
C9 Fe1 C4 C3 -129.7(2)
C1 Fe1 C4 C3 81.75(16)
C10 Fe1 C4 C3 -169.50(18)
C8 Fe1 C4 C3 -86.5(2)
C2 Fe1 C4 C3 37.32(15)
C5 Fe1 C4 C3 119.9(2)
C6 Fe1 C4 C3 166.1(5)
C7 Fe1 C4 C3 -54.7(3)
C3 C4 C5 C1 0.0(3)
Fe1 C4 C5 C1 58.97(16)
C3 C4 C5 Fe1 -58.96(18)
C2 C1 C5 C4 -0.2(3)
C11 C1 C5 C4 -177.5(2)
Fe1 C1 C5 C4 -59.88(17)
C2 C1 C5 Fe1 59.67(16)
C11 C1 C5 Fe1 -117.7(2)
C9 Fe1 C5 C4 -86.7(2)
C1 Fe1 C5 C4 119.3(2)
C10 Fe1 C5 C4 -130.1(2)
C8 Fe1 C5 C4 -51.7(4)
C2 Fe1 C5 C4 81.02(18)
C6 Fe1 C5 C4 -168.76(19)
C7 Fe1 C5 C4 165.7(6)
C3 Fe1 C5 C4 37.25(18)
C9 Fe1 C5 C1 153.9(2)
C10 Fe1 C5 C1 110.59(19)
C8 Fe1 C5 C1 -171.0(3)
C2 Fe1 C5 C1 -38.32(14)
C6 Fe1 C5 C1 71.9(2)
C7 Fe1 C5 C1 46.4(7)
C3 Fe1 C5 C1 -82.09(16)
C4 Fe1 C5 C1 -119.3(2)
C9 Fe1 C6 C10 -38.4(2)
C1 Fe1 C6 C10 109.8(2)
C8 Fe1 C6 C10 -82.7(2)
C2 Fe1 C6 C10 154.16(19)
C5 Fe1 C6 C10 68.1(2)
C7 Fe1 C6 C10 -119.3(3)
C3 Fe1 C6 C10 -168.9(2)
C4 Fe1 C6 C10 29.9(6)
C9 Fe1 C6 C7 80.9(2)
C1 Fe1 C6 C7 -130.85(17)
C10 Fe1 C6 C7 119.3(3)
C8 Fe1 C6 C7 36.6(2)
C2 Fe1 C6 C7 -86.49(19)
C5 Fe1 C6 C7 -172.60(17)
C3 Fe1 C6 C7 -49.5(3)
C4 Fe1 C6 C7 149.2(5)
C10 C6 C7 C8 1.3(3)
Fe1 C6 C7 C8 -58.5(2)
C10 C6 C7 Fe1 59.9(2)
C9 Fe1 C7 C8 38.9(3)
C1 Fe1 C7 C8 -169.8(2)
C10 Fe1 C7 C8 83.1(3)
C2 Fe1 C7 C8 -128.1(2)
C5 Fe1 C7 C8 151.2(6)
C6 Fe1 C7 C8 120.4(3)
C3 Fe1 C7 C8 -84.4(3)
C4 Fe1 C7 C8 -47.5(4)
C9 Fe1 C7 C6 -81.5(2)
C1 Fe1 C7 C6 69.8(2)
C10 Fe1 C7 C6 -37.3(2)
C8 Fe1 C7 C6 -120.4(3)
C2 Fe1 C7 C6 111.50(18)
C5 Fe1 C7 C6 30.8(7)
C3 Fe1 C7 C6 155.17(17)
C4 Fe1 C7 C6 -167.9(2)
C6 C7 C8 C9 -1.3(3)
Fe1 C7 C8 C9 -59.9(2)
C6 C7 C8 Fe1 58.7(2)
C9 Fe1 C8 C7 -117.7(3)
C1 Fe1 C8 C7 39.8(7)
C10 Fe1 C8 C7 -79.6(2)
C2 Fe1 C8 C7 72.4(2)
C5 Fe1 C8 C7 -169.5(2)
C6 Fe1 C8 C7 -36.6(2)
C3 Fe1 C8 C7 112.7(2)
C4 Fe1 C8 C7 155.6(2)
C1 Fe1 C8 C9 157.5(5)
C10 Fe1 C8 C9 38.0(2)
C2 Fe1 C8 C9 -170.0(2)
C5 Fe1 C8 C9 -51.9(4)
C6 Fe1 C8 C9 81.1(2)
C7 Fe1 C8 C9 117.7(3)
C3 Fe1 C8 C9 -129.6(2)
C4 Fe1 C8 C9 -86.7(2)
C7 C8 C9 C10 0.7(4)
Fe1 C8 C9 C10 -60.5(2)
C7 C8 C9 Fe1 61.2(2)
C1 Fe1 C9 C10 -52.2(3)
C8 Fe1 C9 C10 118.5(3)
C2 Fe1 C9 C10 156.7(5)
C5 Fe1 C9 C10 -88.0(2)
C6 Fe1 C9 C10 37.58(19)
C7 Fe1 C9 C10 80.7(2)
C3 Fe1 C9 C10 -170.88(19)
C4 Fe1 C9 C10 -130.9(2)
C1 Fe1 C9 C8 -170.65(19)
C10 Fe1 C9 C8 -118.5(3)
C2 Fe1 C9 C8 38.3(6)
C5 Fe1 C9 C8 153.57(17)
C6 Fe1 C9 C8 -80.9(2)
C7 Fe1 C9 C8 -37.81(19)
C3 Fe1 C9 C8 70.7(2)
C4 Fe1 C9 C8 110.6(2)
C7 C6 C10 C9 -0.9(3)
Fe1 C6 C10 C9 59.6(2)
C7 C6 C10 Fe1 -60.5(2)
C8 C9 C10 C6 0.1(3)
Fe1 C9 C10 C6 -60.4(2)
C8 C9 C10 Fe1 60.5(2)
C9 Fe1 C10 C6 118.3(3)
C1 Fe1 C10 C6 -88.0(2)
C8 Fe1 C10 C6 80.1(2)
C2 Fe1 C10 C6 -51.5(3)
C5 Fe1 C10 C6 -132.12(18)
C7 Fe1 C10 C6 37.13(17)
C3 Fe1 C10 C6 153.7(5)
C4 Fe1 C10 C6 -172.38(16)
C1 Fe1 C10 C9 153.8(2)
C8 Fe1 C10 C9 -38.2(2)
C2 Fe1 C10 C9 -169.8(2)
C5 Fe1 C10 C9 109.6(2)
C6 Fe1 C10 C9 -118.3(3)
C7 Fe1 C10 C9 -81.1(2)
C3 Fe1 C10 C9 35.5(7)
C4 Fe1 C10 C9 69.3(2)
C2 C1 C11 N1 5.4(3)
C5 C1 C11 N1 -177.8(2)
Fe1 C1 C11 N1 94.1(2)
C2 C1 C11 S1 -175.82(19)
C5 C1 C11 S1 1.0(3)
Fe1 C1 C11 S1 -87.1(2)
N1 C12 C13 C14 -58.3(3)
C12 C13 C14 C19 110.5(3)
C12 C13 C14 C15 -67.2(3)
C19 C14 C15 C16 1.1(4)
C13 C14 C15 C16 178.9(2)
C14 C15 C16 C17 -0.8(4)
C15 C16 C17 C18 0.4(5)
C16 C17 C18 C19 -0.5(5)
C15 C14 C19 C18 -1.2(4)
C13 C14 C19 C18 -179.0(3)
C17 C18 C19 C14 0.9(5)
C1 C11 N1 C12 -176.4(2)
S1 C11 N1 C12 4.8(3)
C13 C12 N1 C11 146.7(2)
